data_4514512
loop_
_publ_author_name
'Usman, Muhammad'
'Bera, Krishna Prasad'
'Haider, Golam'
'Sainbileg, Batjargal'
'Hayashi, Michitoshi'
'Lee, Gene-Hsiang'
'Peng, Shie-Ming'
'Chen, Yang-Fang'
'Lu, Kuang-Lieh'

_publ_section_title
;
 Single-Molecule-Based Electroluminescent Device as Future White Light
 Source.
;
_journal_issue 4
_journal_name_full 'ACS applied materials &amp; interfaces'
_journal_page_first 4084
_journal_page_last 4092
_journal_paper_doi 10.1021/acsami.8b17107
_journal_volume 11
_journal_year 2019
_chemical_formula_sum 'C19 H22 O17 Sr'
_chemical_formula_weight 609.98
_space_group_crystal_system monoclinic
_space_group_IT_number 11
_space_group_name_Hall '-P 2yb'
_space_group_name_H-M_alt 'P 1 21/m 1'
_symmetry_space_group_name_Hall '-P 2yb'
_symmetry_space_group_name_H-M 'P 1 21/m 1'
_atom_sites_solution_hydrogens mixed
_audit_creation_method SHELXL-2014/7
_cell_angle_alpha 90
_cell_angle_beta 115.348(2)
_cell_angle_gamma 90
_cell_formula_units_Z 2
_cell_length_a 6.4300(5)
_cell_length_b 27.6956(19)
_cell_length_c 6.6958(5)
_cell_measurement_reflns_used 1510
_cell_measurement_temperature 200(2)
_cell_measurement_theta_max 22.97
_cell_measurement_theta_min 2.94
_cell_volume 1077.61(14)
_computing_cell_refinement 'Bruker SAINT'
_computing_data_collection 'Bruker SMART'
_computing_data_reduction 'Bruker SAINT'
_computing_molecular_graphics 'Bruker SHELXTL'
_computing_publication_material 'Bruker SHELXTL'
_computing_structure_refinement 'SHELXL-2014/7 (Sheldrick, 2014)'
_computing_structure_solution 'Bruker SHELXTL'
_diffrn_ambient_temperature 200(2)
_diffrn_measured_fraction_theta_full 0.999
_diffrn_measured_fraction_theta_max 1.000
_diffrn_measurement_device_type 'BRUKER SMART APEXCCD area detector'
_diffrn_measurement_method 'omega scans'
_diffrn_radiation_type MoK\a
_diffrn_radiation_wavelength 0.71073
_diffrn_reflns_av_R_equivalents 0.0763
_diffrn_reflns_av_unetI/netI 0.0709
_diffrn_reflns_Laue_measured_fraction_full 0.999
_diffrn_reflns_Laue_measured_fraction_max 1.000
_diffrn_reflns_limit_h_max 8
_diffrn_reflns_limit_h_min -8
_diffrn_reflns_limit_k_max 35
_diffrn_reflns_limit_k_min -35
_diffrn_reflns_limit_l_max 8
_diffrn_reflns_limit_l_min -8
_diffrn_reflns_number 8616
_diffrn_reflns_point_group_measured_fraction_full 0.999
_diffrn_reflns_point_group_measured_fraction_max 1.000
_diffrn_reflns_theta_full 25.242
_diffrn_reflns_theta_max 27.499
_diffrn_reflns_theta_min 2.942
_exptl_absorpt_coefficient_mu 2.596
_exptl_absorpt_correction_T_max 0.7632
_exptl_absorpt_correction_T_min 0.4121
_exptl_absorpt_correction_type multi-scan
_exptl_absorpt_process_details SADABS
_exptl_crystal_colour colorless
_exptl_crystal_density_diffrn 1.880
_exptl_crystal_density_meas ?
_exptl_crystal_description block
_exptl_crystal_F_000 620
_exptl_crystal_size_max 0.300
_exptl_crystal_size_mid 0.150
_exptl_crystal_size_min 0.060
_refine_diff_density_max 0.984
_refine_diff_density_min -1.739
_refine_diff_density_rms 0.147
_refine_ls_extinction_method none
_refine_ls_goodness_of_fit_ref 1.166
_refine_ls_hydrogen_treatment mixed
_refine_ls_matrix_type full
_refine_ls_number_parameters 193
_refine_ls_number_reflns 2527
_refine_ls_number_restraints 22
_refine_ls_restrained_S_all 1.338
_refine_ls_R_factor_all 0.0677
_refine_ls_R_factor_gt 0.0604
_refine_ls_shift/su_max 0.000
_refine_ls_shift/su_mean 0.000
_refine_ls_structure_factor_coef Fsqd
_refine_ls_weighting_details 'w=1/[\s^2^(Fo^2^)+(0.0548P)^2^+3.9263P] where P=(Fo^2^+2Fc^2^)/3'
_refine_ls_weighting_scheme calc
_refine_ls_wR_factor_gt 0.1513
_refine_ls_wR_factor_ref 0.1549
_reflns_Friedel_coverage 0.000
_reflns_number_gt 2279
_reflns_number_total 2527
_reflns_threshold_expression 'I > 2\s(I)'
_cod_data_source_file am8b17107_si_002.cif
_cod_data_source_block ic16218
_cod_depositor_comments
;
The following automatic conversions were performed:

'_exptl_crystal_density_meas' value 'not_measured' was changed to '?'
- the value is perceived as not measured.

Automatic conversion script
Id: cif_fix_values 4973 2017-02-22 13:04:09Z antanas 
;
_cod_database_code 4514512
_shelx_shelxl_version_number 2014/7
_shelx_space_group_comment
; 
The symmetry employed for this shelxl refinement is uniquely defined 
by the following loop, which should always be used as a source of 
symmetry information in preference to the above space-group names. 
They are only intended as comments. 
;
_shelx_estimated_absorpt_t_min 0.510
_shelx_estimated_absorpt_t_max 0.860

loop_
_space_group_symop_operation_xyz
'x, y, z'
'-x, y+1/2, -z'
'-x, -y, -z'
'x, -y-1/2, z'

loop_
_atom_site_label
_atom_site_type_symbol
_atom_site_fract_x
_atom_site_fract_y
_atom_site_fract_z
_atom_site_U_iso_or_equiv
_atom_site_adp_type
_atom_site_occupancy
_atom_site_site_symmetry_order
_atom_site_calc_flag
_atom_site_refinement_flags_posn
_atom_site_refinement_flags_adp
_atom_site_refinement_flags_occupancy
Sr1 Sr 0.79322(10) 0.2500 0.97493(10) 0.0138(2) Uani 1 2 d DS T P
O1 O 0.9352(6) 0.15950(13) 1.0069(7) 0.0287(9) Uani 1 1 d . . .
O2 O 1.1074(6) 0.08850(13) 1.0667(6) 0.0238(8) Uani 1 1 d . . .
H2 H 1.2248 0.1052 1.1397 0.036 Uiso 1 1 calc DR U .
O3 O 0.5262(6) 0.18927(12) 0.6147(6) 0.0208(7) Uani 1 1 d . . .
O4 O 0.4649(6) 0.18795(12) 0.9139(5) 0.0172(7) Uani 1 1 d . . .
O5 O 0.0545(7) 0.15480(15) 0.5267(9) 0.0461(12) Uani 1 1 d . U .
O6 O -0.1075(6) 0.08333(13) 0.4457(7) 0.0265(8) Uani 1 1 d . . .
H6 H -0.2288 0.0998 0.3904 0.040 Uiso 1 1 calc R U .
O7 O 1.1880(9) 0.2500 1.3011(9) 0.0322(13) Uani 1 2 d DS T P
H7 H 1.2982(15) 0.2500 1.273(3) 0.048 Uiso 1 2 d DS U P
O8 O 1.0517(9) 0.2500 0.7677(8) 0.0251(11) Uani 1 2 d DS T P
H8 H 1.1632(19) 0.22628(18) 0.8547(19) 0.038 Uiso 1 1 d D U .
O9 O 0.7115(10) 0.2500 1.3139(9) 0.0339(13) Uani 1 2 d DS T P
H9A H 0.6046(19) 0.2500 1.213(2) 0.051 Uiso 1 2 d DS U P
H9B H 0.7757(18) 0.2500 1.4393(19) 0.051 Uiso 1 2 d DS U P
C1 C 0.7065(7) 0.08898(16) 0.8666(8) 0.0148(9) Uani 1 1 d . . .
C2 C 0.4965(7) 0.11266(17) 0.7589(7) 0.0134(9) Uani 1 1 d . . .
C3 C 0.2947(7) 0.08627(16) 0.6500(7) 0.0144(9) Uani 1 1 d . . .
C4 C 0.3040(9) 0.03607(18) 0.6485(9) 0.0258(11) Uani 1 1 d . . .
H4 H 0.1669 0.0180 0.5732 0.031 Uiso 1 1 calc R U .
C5 C 0.5107(9) 0.0126(2) 0.7553(11) 0.0347(15) Uani 1 1 d . . .
H5 H 0.5160 -0.0217 0.7542 0.042 Uiso 1 1 calc R U .
C6 C 0.7089(9) 0.03850(19) 0.8634(10) 0.0274(12) Uani 1 1 d . . .
H6A H 0.8507 0.0219 0.9376 0.033 Uiso 1 1 calc R U .
C7 C 0.9256(8) 0.11662(17) 0.9856(8) 0.0159(9) Uani 1 1 d . . .
C8 C 0.4905(7) 0.16727(16) 0.7598(7) 0.0128(9) Uani 1 1 d . . .
C9 C 0.0705(8) 0.11223(18) 0.5354(8) 0.0178(10) Uani 1 1 d . . .
C10 C 1.2014(14) 0.2500 1.5079(14) 0.038(2) Uani 1 2 d S T P
H10A H 1.1258 0.2789 1.5294 0.056 Uiso 0.5 1 calc DR U P
H10B H 1.3634 0.2499 1.6152 0.056 Uiso 1 2 calc R U P
H10C H 1.1249 0.2212 1.5291 0.056 Uiso 0.5 1 calc DR U P
O10 O 0.5008(5) 0.13497(12) 1.2654(5) 0.0169(7) Uani 1 1 d D . .
H10D H 0.509(7) 0.1530(13) 1.170(4) 0.025 Uiso 1 1 d D U .
H10E H 0.517(10) 0.1517(14) 1.374(5) 0.025 Uiso 1 1 d D U .

loop_
_atom_site_aniso_label
_atom_site_aniso_U_11
_atom_site_aniso_U_22
_atom_site_aniso_U_33
_atom_site_aniso_U_23
_atom_site_aniso_U_13
_atom_site_aniso_U_12
Sr1 0.0109(3) 0.0131(3) 0.0155(3) 0.000 0.0037(2) 0.000
O1 0.0142(17) 0.0156(18) 0.045(2) -0.0005(16) 0.0019(16) -0.0008(14)
O2 0.0087(15) 0.0187(18) 0.036(2) 0.0004(15) 0.0025(15) 0.0022(13)
O3 0.0287(19) 0.0131(16) 0.0230(18) 0.0034(14) 0.0132(15) 0.0002(14)
O4 0.0169(16) 0.0149(16) 0.0197(17) -0.0063(13) 0.0075(14) -0.0007(13)
O5 0.0211(18) 0.024(2) 0.066(3) -0.0063(19) -0.0071(17) 0.0032(16)
O6 0.0082(15) 0.0217(19) 0.041(2) -0.0009(16) 0.0028(15) -0.0018(14)
O7 0.019(3) 0.042(3) 0.023(3) 0.000 -0.003(2) 0.000
O8 0.029(3) 0.023(3) 0.023(3) 0.000 0.011(2) 0.000
O9 0.034(3) 0.049(4) 0.020(3) 0.000 0.012(2) 0.000
C1 0.010(2) 0.013(2) 0.019(2) -0.0005(18) 0.0041(18) 0.0012(17)
C2 0.014(2) 0.012(2) 0.015(2) 0.0010(16) 0.0060(18) -0.0004(16)
C3 0.010(2) 0.014(2) 0.017(2) -0.0016(17) 0.0041(18) 0.0002(17)
C4 0.018(2) 0.012(2) 0.039(3) -0.005(2) 0.005(2) -0.0044(19)
C5 0.023(3) 0.010(3) 0.062(4) -0.003(2) 0.009(3) 0.001(2)
C6 0.018(2) 0.015(2) 0.040(3) 0.002(2) 0.003(2) 0.006(2)
C7 0.013(2) 0.017(2) 0.017(2) 0.0020(18) 0.0056(18) 0.0019(18)
C8 0.0067(19) 0.010(2) 0.016(2) -0.0016(16) -0.0006(17) -0.0009(15)
C9 0.012(2) 0.017(2) 0.020(2) -0.0039(18) 0.0026(18) 0.0022(18)
C10 0.023(4) 0.054(6) 0.043(5) 0.000 0.021(4) 0.000
O10 0.0135(16) 0.0179(18) 0.0185(17) -0.0013(13) 0.0062(14) -0.0009(13)

loop_
_atom_type_symbol
_atom_type_description
_atom_type_scat_dispersion_real
_atom_type_scat_dispersion_imag
_atom_type_scat_source
C C 0.0033 0.0016 'International Tables Vol C Tables 4.2.6.8 and 6.1.1.4'
H H 0.0000 0.0000 'International Tables Vol C Tables 4.2.6.8 and 6.1.1.4'
O O 0.0106 0.0060 'International Tables Vol C Tables 4.2.6.8 and 6.1.1.4'
Sr Sr -1.5307 3.2498 'International Tables Vol C Tables 4.2.6.8 and 6.1.1.4'

loop_
_geom_angle_atom_site_label_1
_geom_angle_atom_site_label_2
_geom_angle_atom_site_label_3
_geom_angle
_geom_angle_site_symmetry_1
_geom_angle_site_symmetry_3
O9 Sr1 O7 75.22(19) . .
O9 Sr1 O8 155.19(18) . .
O7 Sr1 O8 79.97(18) . .
O9 Sr1 O4 71.18(12) . 4_565
O7 Sr1 O4 125.20(11) . 4_565
O8 Sr1 O4 125.36(10) . 4_565
O9 Sr1 O4 71.18(12) . .
O7 Sr1 O4 125.20(11) . .
O8 Sr1 O4 125.36(10) . .
O4 Sr1 O4 82.16(14) 4_565 .
O9 Sr1 O1 97.12(10) . 4_565
O7 Sr1 O1 75.37(9) . 4_565
O8 Sr1 O1 76.35(9) . 4_565
O4 Sr1 O1 67.51(10) 4_565 4_565
O4 Sr1 O1 149.66(11) . 4_565
O9 Sr1 O1 97.12(10) . .
O7 Sr1 O1 75.37(9) . .
O8 Sr1 O1 76.35(9) . .
O4 Sr1 O1 149.66(11) 4_565 .
O4 Sr1 O1 67.51(10) . .
O1 Sr1 O1 142.79(16) 4_565 .
O9 Sr1 O3 118.58(12) . .
O7 Sr1 O3 138.46(9) . .
O8 Sr1 O3 80.65(12) . .
O4 Sr1 O3 95.88(10) 4_565 .
O4 Sr1 O3 47.42(10) . .
O1 Sr1 O3 133.86(11) 4_565 .
O1 Sr1 O3 64.49(11) . .
O9 Sr1 O3 118.58(12) . 4_565
O7 Sr1 O3 138.46(10) . 4_565
O8 Sr1 O3 80.65(12) . 4_565
O4 Sr1 O3 47.42(10) 4_565 4_565
O4 Sr1 O3 95.89(10) . 4_565
O1 Sr1 O3 64.49(11) 4_565 4_565
O1 Sr1 O3 133.86(11) . 4_565
O3 Sr1 O3 72.71(14) . 4_565
O9 Sr1 C8 95.20(12) . 4_565
O7 Sr1 C8 128.78(9) . 4_565
O8 Sr1 C8 100.34(11) . 4_565
O4 Sr1 C8 25.06(11) 4_565 4_565
O4 Sr1 C8 96.57(11) . 4_565
O1 Sr1 C8 55.70(11) 4_565 4_565
O1 Sr1 C8 155.21(12) . 4_565
O3 Sr1 C8 90.72(11) . 4_565
O3 Sr1 C8 24.81(11) 4_565 4_565
O9 Sr1 C10 54.91(19) . .
O7 Sr1 C10 20.30(18) . .
O8 Sr1 C10 100.27(17) . .
O4 Sr1 C10 111.84(12) 4_565 .
O4 Sr1 C10 111.84(12) . .
O1 Sr1 C10 80.26(9) 4_565 .
O1 Sr1 C10 80.26(9) . .
O3 Sr1 C10 143.62(7) . .
O3 Sr1 C10 143.62(7) 4_565 .
C8 Sr1 C10 124.24(10) 4_565 .
C7 O1 Sr1 159.1(3) . .
C8 O3 Sr1 82.7(3) . .
C8 O4 Sr1 92.7(3) . .
C10 O7 Sr1 118.9(5) . .
C2 C1 C6 118.5(4) . .
C2 C1 C7 121.1(4) . .
C6 C1 C7 120.3(4) . .
C1 C2 C3 120.2(4) . .
C1 C2 C8 119.3(4) . .
C3 C2 C8 120.5(4) . .
C4 C3 C2 119.6(4) . .
C4 C3 C9 120.8(4) . .
C2 C3 C9 119.6(4) . .
C5 C4 C3 120.3(5) . .
C6 C5 C4 120.1(5) . .
C5 C6 C1 121.2(5) . .
O1 C7 O2 123.3(4) . .
O1 C7 C1 124.1(4) . .
O2 C7 C1 112.6(4) . .
O3 C8 O4 123.5(4) . .
O3 C8 C2 118.1(4) . .
O4 C8 C2 118.3(4) . .
O5 C9 O6 123.0(4) . .
O5 C9 C3 123.3(4) . .
O6 C9 C3 113.7(4) . .
O7 C10 Sr1 40.8(3) . .

loop_
_geom_bond_atom_site_label_1
_geom_bond_atom_site_label_2
_geom_bond_distance
_geom_bond_site_symmetry_2
Sr1 O9 2.540(5) .
Sr1 O7 2.543(5) .
Sr1 O8 2.581(5) .
Sr1 O4 2.615(3) 4_565
Sr1 O4 2.615(3) .
Sr1 O1 2.645(4) 4_565
Sr1 O1 2.645(4) .
Sr1 O3 2.837(4) .
Sr1 O3 2.837(4) 4_565
Sr1 C8 2.952(4) 4_565
Sr1 C10 3.406(9) .
O1 C7 1.195(6) .
O2 C7 1.313(5) .
O3 C8 1.249(6) .
O4 C8 1.251(5) .
O5 C9 1.183(6) .
O6 C9 1.313(6) .
O7 C10 1.350(10) .
C1 C2 1.393(6) .
C1 C6 1.398(7) .
C1 C7 1.498(6) .
C2 C3 1.393(6) .
C2 C8 1.513(6) .
C3 C4 1.392(7) .
C3 C9 1.496(6) .
C4 C5 1.373(7) .
C5 C6 1.369(7) .
